data_7239071
loop_
_publ_author_name
'Yang, Xiong-Bo'
'Zhou, Li'
'Huang, Long-Biao'
'Xu, Jia-Ju'
'Zhou, Ye'
'Han, Su-Ting'
'Xu, Zong-Xiang'
'Lau, Victor C. Y.'
'Hon-Wah Lam, Micheal'
'Wong, Wai-Yeung'
'Roy, V. A. L.'

_publ_section_title
;
 Importance of alkyl chain-length on the self-assembly of new Ni(qdt)2
 complexes and charge transport properties
;
_journal_issue 30
_journal_name_full 'RSC Advances'
_journal_page_first 12075
_journal_paper_doi 10.1039/c3ra41633j
_journal_volume 3
_journal_year 2013
_chemical_formula_moiety 'C16 H8 N4 Ni S4, 2(C17 H23 N2), 2(H2 O)'
_chemical_formula_sum 'C50 H58 N8 Ni O2 S4'
_chemical_formula_weight 989.99
_space_group_crystal_system monoclinic
_space_group_IT_number 14
_space_group_name_Hall '-P 2ybc'
_space_group_name_H-M_alt 'P 1 21/c 1'
_atom_sites_solution_hydrogens geom
_atom_sites_solution_primary direct
_atom_sites_solution_secondary difmap
_audit_creation_date 2012-02-24
_audit_creation_method
;
Olex2 1.1
(compiled 2011.08.18 svn.r1932, GUI svn.r3819)
;
_cell_angle_alpha 90.00
_cell_angle_beta 93.097(2)
_cell_angle_gamma 90.00
_cell_formula_units_Z 2
_cell_length_a 15.2630(3)
_cell_length_b 9.2809(2)
_cell_length_c 16.8903(3)
_cell_measurement_reflns_used 5989
_cell_measurement_temperature 133(2)
_cell_measurement_theta_max 71.5654
_cell_measurement_theta_min 4.0097
_cell_volume 2389.09(8)
_computing_molecular_graphics
;
O. V. Dolomanov, L. J. Bourhis, R. J. Gildea, J. A. K. Howard and H. Puschmann,
OLEX2: a complete structure solution, refinement and analysis program.
J. Appl. Cryst. (2009). 42, 339-341.
;
_computing_publication_material
;
O. V. Dolomanov, L. J. Bourhis, R. J. Gildea, J. A. K. Howard and H. Puschmann,
OLEX2: a complete structure solution, refinement and analysis program.
J. Appl. Cryst. (2009). 42, 339-341.
;
_computing_structure_refinement
;
XL, G.M. Sheldrick, Acta Cryst.
(2008). A64, 112-122
;
_computing_structure_solution 'SHELXS-97 (Sheldrick, 1990)'
_diffrn_ambient_temperature 133(2)
_diffrn_detector_area_resol_mean 16.1270
_diffrn_measured_fraction_theta_full 0.999
_diffrn_measured_fraction_theta_max 0.999
_diffrn_measurement_device_type 'Xcalibur, Sapphire3, Gemini ultra'
_diffrn_measurement_method '\w scans'
_diffrn_radiation_monochromator mirror
_diffrn_radiation_type 'CU K\a'
_diffrn_radiation_wavelength 1.54184
_diffrn_reflns_av_R_equivalents 0.0166
_diffrn_reflns_av_unetI/netI 0.0168
_diffrn_reflns_limit_h_max 18
_diffrn_reflns_limit_h_min -18
_diffrn_reflns_limit_k_max 11
_diffrn_reflns_limit_k_min -8
_diffrn_reflns_limit_l_max 17
_diffrn_reflns_limit_l_min -20
_diffrn_reflns_number 9078
_diffrn_reflns_theta_full 66.99
_diffrn_reflns_theta_max 66.99
_diffrn_reflns_theta_min 5.25
_diffrn_source 'Enhance Ultra (Cu) X-ray Source'
_diffrn_source_current n/a
_diffrn_source_voltage n/a
_exptl_absorpt_coefficient_mu 2.609
_exptl_absorpt_correction_T_max 1.00000
_exptl_absorpt_correction_T_min 0.64730
_exptl_absorpt_correction_type multi-scan
_exptl_absorpt_process_details
;
CrysAlisPro, Agilent Technologies,
Version 1.171.35.11 (release 16-05-2011 CrysAlis171 .NET)
(compiled May 16 2011,17:55:39)
Empirical absorption correction using spherical harmonics,
implemented in SCALE3 ABSPACK scaling algorithm.
;
_exptl_crystal_colour purple
_exptl_crystal_density_diffrn 1.376
_exptl_crystal_density_method 'not measured'
_exptl_crystal_description block
_exptl_crystal_F_000 1044
_exptl_crystal_size_max 0.69
_exptl_crystal_size_mid 0.32
_exptl_crystal_size_min 0.04
_refine_diff_density_max 0.464
_refine_diff_density_min -0.412
_refine_diff_density_rms 0.055
_refine_ls_extinction_method none
_refine_ls_goodness_of_fit_ref 1.033
_refine_ls_hydrogen_treatment mixed
_refine_ls_matrix_type full
_refine_ls_number_parameters 302
_refine_ls_number_reflns 4246
_refine_ls_number_restraints 2
_refine_ls_restrained_S_all 1.033
_refine_ls_R_factor_all 0.0318
_refine_ls_R_factor_gt 0.0307
_refine_ls_shift/su_max 0.003
_refine_ls_shift/su_mean 0.000
_refine_ls_structure_factor_coef Fsqd
_refine_ls_weighting_details 'calc w=1/[\s^2^(Fo^2^)+(0.0536P)^2^+1.0486P] where P=(Fo^2^+2Fc^2^)/3'
_refine_ls_weighting_scheme calc
_refine_ls_wR_factor_gt 0.0849
_refine_ls_wR_factor_ref 0.0859
_reflns_number_gt 4057
_reflns_number_total 4246
_reflns_threshold_expression >2sigma(I)
_cod_data_source_file c3ra41633j.txt
_cod_data_source_block 022312a_boyang
_cod_database_code 7239071

loop_
_space_group_symop_id
_space_group_symop_operation_xyz
1 'x, y, z'
2 '-x, y+1/2, -z+1/2'
3 '-x, -y, -z'
4 'x, -y-1/2, z-1/2'

loop_
_atom_site_label
_atom_site_type_symbol
_atom_site_fract_x
_atom_site_fract_y
_atom_site_fract_z
_atom_site_U_iso_or_equiv
_atom_site_adp_type
_atom_site_occupancy
_atom_site_symmetry_multiplicity
_atom_site_calc_flag
_atom_site_refinement_flags
Ni1 Ni 0.0000 0.0000 1.0000 0.01427(11) Uani 1 2 d S
S2 S -0.13839(2) 0.01014(4) 1.02405(2) 0.01591(11) Uani 1 1 d .
S1 S 0.00435(2) 0.23265(4) 1.01017(2) 0.02004(11) Uani 1 1 d .
N1 N 0.24199(8) 0.19650(14) 0.92573(7) 0.0181(3) Uani 1 1 d .
C14 C 0.92250(10) 0.45555(17) 0.86320(9) 0.0206(3) Uani 1 1 d .
H14 H 0.9653 0.4742 0.9049 0.025 Uiso 1 1 calc R
N4 N 0.94051(9) 0.48456(14) 0.78785(8) 0.0204(3) Uani 1 1 d .
C10 C 0.68186(10) 0.22740(17) 0.90626(9) 0.0217(3) Uani 1 1 d .
H10 H 0.7293 0.2175 0.9446 0.026 Uiso 1 1 calc R
C22 C 1.21936(10) 0.30362(18) 0.68448(9) 0.0245(3) Uani 1 1 d .
H22A H 1.2326 0.2427 0.7317 0.029 Uiso 1 1 calc R
H22B H 1.1809 0.2474 0.6469 0.029 Uiso 1 1 calc R
N3 N 0.53217(9) 0.17182(16) 0.86737(8) 0.0261(3) Uani 1 1 d .
C2 C 0.10405(9) 0.28081(16) 0.97201(8) 0.0154(3) Uani 1 1 d .
C12 C 0.61985(10) 0.31648(18) 0.78330(9) 0.0234(3) Uani 1 1 d .
H12 H 0.6233 0.3699 0.7356 0.028 Uiso 1 1 calc R
C5 C 0.30494(11) 0.62837(17) 0.88951(9) 0.0232(3) Uani 1 1 d .
H5 H 0.3211 0.7264 0.8831 0.028 Uiso 1 1 calc R
N2 N 0.12054(8) 0.41744(14) 0.95845(7) 0.0175(3) Uani 1 1 d .
C11 C 0.69270(10) 0.30531(16) 0.83704(9) 0.0190(3) Uani 1 1 d .
C4 C 0.22383(10) 0.59439(17) 0.91642(9) 0.0203(3) Uani 1 1 d .
H4 H 0.1833 0.6690 0.9266 0.024 Uiso 1 1 calc R
C9 C 0.60159(10) 0.16444(18) 0.91902(10) 0.0246(3) Uani 1 1 d .
H9 H 0.5955 0.1132 0.9671 0.029 Uiso 1 1 calc R
C16 C 0.77796(10) 0.37167(16) 0.81999(9) 0.0190(3) Uani 1 1 d .
C15 C 0.84249(10) 0.39904(17) 0.88011(9) 0.0211(3) Uani 1 1 d .
H15 H 0.8307 0.3782 0.9336 0.025 Uiso 1 1 calc R
C8 C 0.26104(9) 0.33928(16) 0.91238(8) 0.0177(3) Uani 1 1 d .
C25 C 1.43435(11) 0.2399(2) 0.57410(11) 0.0327(4) Uani 1 1 d .
H25A H 1.4177 0.2995 0.5278 0.049 Uiso 1 1 calc R
H25B H 1.4616 0.1506 0.5566 0.049 Uiso 1 1 calc R
H25C H 1.4761 0.2928 0.6093 0.049 Uiso 1 1 calc R
C3 C 0.20075(9) 0.44929(16) 0.92887(8) 0.0167(3) Uani 1 1 d .
C7 C 0.34212(10) 0.37630(17) 0.88210(10) 0.0240(3) Uani 1 1 d .
H7 H 0.3821 0.3027 0.8689 0.029 Uiso 1 1 calc R
C17 C 0.79857(11) 0.40786(19) 0.74275(9) 0.0248(3) Uani 1 1 d .
H17 H 0.7561 0.3947 0.7001 0.030 Uiso 1 1 calc R
C19 C 1.03021(10) 0.52874(18) 0.76755(10) 0.0230(3) Uani 1 1 d .
H19A H 1.0610 0.5741 0.8143 0.028 Uiso 1 1 calc R
H19B H 1.0263 0.6004 0.7241 0.028 Uiso 1 1 calc R
C18 C 0.87927(11) 0.4620(2) 0.72831(9) 0.0261(3) Uani 1 1 d .
H18 H 0.8927 0.4842 0.6754 0.031 Uiso 1 1 calc R
C21 C 1.16996(10) 0.43742(17) 0.70956(9) 0.0226(3) Uani 1 1 d .
H21A H 1.1603 0.5024 0.6634 0.027 Uiso 1 1 calc R
H21B H 1.2058 0.4897 0.7508 0.027 Uiso 1 1 calc R
C20 C 1.08161(10) 0.39783(17) 0.74188(9) 0.0229(3) Uani 1 1 d .
H20A H 1.0462 0.3451 0.7005 0.027 Uiso 1 1 calc R
H20B H 1.0916 0.3325 0.7878 0.027 Uiso 1 1 calc R
C13 C 0.54293(10) 0.2482(2) 0.80105(10) 0.0274(4) Uani 1 1 d .
H13 H 0.4943 0.2558 0.7638 0.033 Uiso 1 1 calc R
C23 C 1.30475(10) 0.33740(18) 0.64562(9) 0.0230(3) Uani 1 1 d .
H23A H 1.3439 0.3912 0.6838 0.028 Uiso 1 1 calc R
H23B H 1.2918 0.4006 0.5992 0.028 Uiso 1 1 calc R
C6 C 0.36374(11) 0.51828(18) 0.87152(10) 0.0257(4) Uani 1 1 d .
H6 H 0.4190 0.5423 0.8518 0.031 Uiso 1 1 calc R
C24 C 1.35270(11) 0.20363(18) 0.61856(10) 0.0264(3) Uani 1 1 d .
H24A H 1.3122 0.1458 0.5836 0.032 Uiso 1 1 calc R
H24B H 1.3700 0.1441 0.6655 0.032 Uiso 1 1 calc R
O1 O 0.37610(8) -0.01107(12) 0.88970(7) 0.0256(3) Uani 1 1 d D
H1A H 0.4216(11) 0.034(2) 0.8848(12) 0.031 Uiso 1 1 d D
H1B H 0.3381(12) 0.043(2) 0.9041(12) 0.031 Uiso 1 1 d D
C1 C 0.16617(9) 0.16744(16) 0.95570(8) 0.0154(3) Uani 1 1 d .

loop_
_atom_site_aniso_label
_atom_site_aniso_U_11
_atom_site_aniso_U_22
_atom_site_aniso_U_33
_atom_site_aniso_U_23
_atom_site_aniso_U_13
_atom_site_aniso_U_12
Ni1 0.01377(19) 0.0134(2) 0.01563(19) 0.00069(12) 0.00063(13) -0.00039(12)
S2 0.01471(19) 0.01355(19) 0.01952(19) 0.00133(12) 0.00143(14) 0.00038(12)
S1 0.01663(19) 0.0145(2) 0.0295(2) -0.00005(14) 0.00654(14) 0.00021(12)
N1 0.0162(6) 0.0172(6) 0.0208(6) 0.0011(5) 0.0007(5) 0.0004(5)
C14 0.0209(7) 0.0224(8) 0.0180(7) -0.0032(6) -0.0039(6) 0.0010(6)
N4 0.0185(7) 0.0212(7) 0.0212(6) -0.0009(5) -0.0009(5) -0.0012(5)
C10 0.0211(8) 0.0216(8) 0.0220(7) -0.0003(6) -0.0031(6) 0.0017(6)
C22 0.0241(8) 0.0254(8) 0.0243(8) -0.0011(6) 0.0027(6) -0.0046(6)
N3 0.0193(6) 0.0295(8) 0.0296(7) -0.0019(6) 0.0028(5) -0.0003(5)
C2 0.0155(7) 0.0167(7) 0.0138(6) -0.0009(5) -0.0004(5) -0.0014(5)
C12 0.0193(7) 0.0314(9) 0.0193(7) -0.0004(6) -0.0007(6) 0.0016(6)
C5 0.0270(8) 0.0191(8) 0.0232(7) 0.0020(6) -0.0015(6) -0.0071(6)
N2 0.0190(6) 0.0157(6) 0.0176(6) -0.0006(5) -0.0003(5) -0.0008(5)
C11 0.0190(7) 0.0182(7) 0.0198(7) -0.0045(6) 0.0002(6) 0.0018(6)
C4 0.0251(8) 0.0166(7) 0.0190(7) -0.0009(6) -0.0015(6) -0.0010(6)
C9 0.0245(8) 0.0232(8) 0.0262(8) 0.0027(6) 0.0024(6) 0.0016(6)
C16 0.0189(7) 0.0177(7) 0.0202(7) -0.0024(6) -0.0005(6) 0.0027(6)
C15 0.0227(7) 0.0246(8) 0.0156(7) -0.0016(6) -0.0010(6) 0.0005(6)
C8 0.0183(7) 0.0169(7) 0.0177(7) 0.0015(6) -0.0019(5) -0.0016(6)
C25 0.0261(9) 0.0404(10) 0.0318(9) 0.0010(8) 0.0028(7) 0.0054(7)
C3 0.0183(7) 0.0178(7) 0.0138(6) -0.0007(5) -0.0020(5) -0.0017(6)
C7 0.0189(7) 0.0225(8) 0.0308(8) 0.0026(6) 0.0024(6) 0.0003(6)
C17 0.0231(8) 0.0323(8) 0.0184(7) -0.0004(6) -0.0051(6) -0.0037(7)
C19 0.0187(8) 0.0247(8) 0.0254(8) 0.0006(6) 0.0005(6) -0.0041(6)
C18 0.0258(8) 0.0349(9) 0.0172(7) 0.0016(7) -0.0019(6) -0.0050(7)
C21 0.0224(8) 0.0246(8) 0.0209(7) 0.0000(6) 0.0009(6) -0.0036(6)
C20 0.0230(8) 0.0236(8) 0.0220(7) -0.0018(6) 0.0011(6) -0.0041(6)
C13 0.0185(8) 0.0389(10) 0.0245(8) -0.0024(7) -0.0020(6) 0.0012(7)
C23 0.0209(7) 0.0248(8) 0.0234(7) 0.0014(6) 0.0006(6) -0.0025(6)
C6 0.0203(8) 0.0273(8) 0.0297(8) 0.0045(7) 0.0028(6) -0.0062(6)
C24 0.0257(8) 0.0269(8) 0.0264(8) 0.0012(7) 0.0000(6) 0.0010(7)
O1 0.0206(6) 0.0202(6) 0.0362(7) -0.0051(5) 0.0045(5) -0.0005(4)
C1 0.0157(7) 0.0161(7) 0.0140(6) -0.0005(5) -0.0024(5) -0.0011(5)

loop_
_atom_type_symbol
_atom_type_description
_atom_type_scat_dispersion_real
_atom_type_scat_dispersion_imag
_atom_type_scat_source
C C 0.0181 0.0091 'International Tables Vol C Tables 4.2.6.8 and 6.1.1.4'
H H 0.0000 0.0000 'International Tables Vol C Tables 4.2.6.8 and 6.1.1.4'
N N 0.0311 0.0180 'International Tables Vol C Tables 4.2.6.8 and 6.1.1.4'
O O 0.0492 0.0322 'International Tables Vol C Tables 4.2.6.8 and 6.1.1.4'
S S 0.3331 0.5567 'International Tables Vol C Tables 4.2.6.8 and 6.1.1.4'
Ni Ni -3.0029 0.5091 'International Tables Vol C Tables 4.2.6.8 and 6.1.1.4'

loop_
_geom_angle_atom_site_label_1
_geom_angle_atom_site_label_2
_geom_angle_atom_site_label_3
_geom_angle
_geom_angle_site_symmetry_1
_geom_angle_site_symmetry_3
S2 Ni1 S2 180.0 3_557 .
S1 Ni1 S2 88.167(12) . .
S1 Ni1 S2 91.833(12) 3_557 .
S1 Ni1 S2 91.833(12) . 3_557
S1 Ni1 S2 88.167(12) 3_557 3_557
S1 Ni1 S1 180.0 . 3_557
C1 S2 Ni1 104.19(5) 3_557 .
C2 S1 Ni1 104.47(5) . .
C1 N1 C8 117.25(13) . .
N4 C14 H14 119.9 . .
N4 C14 C15 120.22(14) . .
C15 C14 H14 119.9 . .
C14 N4 C19 120.78(13) . .
C14 N4 C18 120.32(14) . .
C18 N4 C19 118.66(13) . .
C11 C10 H10 120.1 . .
C9 C10 H10 120.1 . .
C9 C10 C11 119.76(14) . .
H22A C22 H22B 107.7 . .
C21 C22 H22A 108.9 . .
C21 C22 H22B 108.9 . .
C23 C22 H22A 108.9 . .
C23 C22 H22B 108.9 . .
C23 C22 C21 113.55(13) . .
C9 N3 C13 116.28(14) . .
N2 C2 S1 119.39(11) . .
N2 C2 C1 122.16(13) . .
C1 C2 S1 118.44(11) . .
C11 C12 H12 120.7 . .
C13 C12 H12 120.7 . .
C13 C12 C11 118.67(15) . .
C4 C5 H5 120.0 . .
C4 C5 C6 120.06(15) . .
C6 C5 H5 120.0 . .
C2 N2 C3 116.85(13) . .
C10 C11 C12 117.15(14) . .
C10 C11 C16 121.64(13) . .
C12 C11 C16 121.19(14) . .
C5 C4 H4 119.9 . .
C5 C4 C3 120.24(14) . .
C3 C4 H4 119.9 . .
C10 C9 H9 118.2 . .
N3 C9 C10 123.59(15) . .
N3 C9 H9 118.2 . .
C15 C16 C11 121.70(13) . .
C15 C16 C17 116.63(14) . .
C17 C16 C11 121.66(13) . .
C14 C15 C16 121.16(14) . .
C14 C15 H15 119.4 . .
C16 C15 H15 119.4 . .
N1 C8 C3 121.16(13) . .
N1 C8 C7 119.47(14) . .
C7 C8 C3 119.37(14) . .
H25A C25 H25B 109.5 . .
H25A C25 H25C 109.5 . .
H25B C25 H25C 109.5 . .
C24 C25 H25A 109.5 . .
C24 C25 H25B 109.5 . .
C24 C25 H25C 109.5 . .
N2 C3 C4 119.50(14) . .
N2 C3 C8 121.14(13) . .
C4 C3 C8 119.35(14) . .
C8 C7 H7 119.9 . .
C6 C7 C8 120.27(15) . .
C6 C7 H7 119.9 . .
C16 C17 H17 119.8 . .
C18 C17 C16 120.37(14) . .
C18 C17 H17 119.8 . .
N4 C19 H19A 109.7 . .
N4 C19 H19B 109.7 . .
N4 C19 C20 109.93(13) . .
H19A C19 H19B 108.2 . .
C20 C19 H19A 109.7 . .
C20 C19 H19B 109.7 . .
N4 C18 C17 121.26(15) . .
N4 C18 H18 119.4 . .
C17 C18 H18 119.4 . .
C22 C21 H21A 109.4 . .
C22 C21 H21B 109.4 . .
C22 C21 C20 111.28(13) . .
H21A C21 H21B 108.0 . .
C20 C21 H21A 109.4 . .
C20 C21 H21B 109.4 . .
C19 C20 C21 112.87(13) . .
C19 C20 H20A 109.0 . .
C19 C20 H20B 109.0 . .
C21 C20 H20A 109.0 . .
C21 C20 H20B 109.0 . .
H20A C20 H20B 107.8 . .
N3 C13 C12 124.52(15) . .
N3 C13 H13 117.7 . .
C12 C13 H13 117.7 . .
C22 C23 H23A 108.9 . .
C22 C23 H23B 108.9 . .
C22 C23 C24 113.43(14) . .
H23A C23 H23B 107.7 . .
C24 C23 H23A 108.9 . .
C24 C23 H23B 108.9 . .
C5 C6 H6 119.7 . .
C7 C6 C5 120.64(15) . .
C7 C6 H6 119.7 . .
C25 C24 H24A 109.1 . .
C25 C24 H24B 109.1 . .
C23 C24 C25 112.70(14) . .
C23 C24 H24A 109.1 . .
C23 C24 H24B 109.1 . .
H24A C24 H24B 107.8 . .
H1A O1 H1B 110(2) . .
N1 C1 S2 119.89(11) . 3_557
N1 C1 C2 121.40(13) . .
C2 C1 S2 118.70(11) . 3_557

loop_
_geom_bond_atom_site_label_1
_geom_bond_atom_site_label_2
_geom_bond_distance
_geom_bond_site_symmetry_2
Ni1 S2 2.1744(3) .
Ni1 S2 2.1744(3) 3_557
Ni1 S1 2.1667(4) 3_557
Ni1 S1 2.1667(4) .
S2 C1 1.7403(15) 3_557
S1 C2 1.7426(14) .
N1 C8 1.378(2) .
N1 C1 1.3158(19) .
C14 H14 0.9500 .
C14 N4 1.344(2) .
C14 C15 1.373(2) .
N4 C19 1.487(2) .
N4 C18 1.352(2) .
C10 H10 0.9500 .
C10 C11 1.392(2) .
C10 C9 1.385(2) .
C22 H22A 0.9900 .
C22 H22B 0.9900 .
C22 C21 1.525(2) .
C22 C23 1.523(2) .
N3 C9 1.337(2) .
N3 C13 1.343(2) .
C2 N2 1.315(2) .
C2 C1 1.453(2) .
C12 H12 0.9500 .
C12 C11 1.401(2) .
C12 C13 1.381(2) .
C5 H5 0.9500 .
C5 C4 1.378(2) .
C5 C6 1.404(2) .
N2 C3 1.3791(19) .
C11 C16 1.482(2) .
C4 H4 0.9500 .
C4 C3 1.411(2) .
C9 H9 0.9500 .
C16 C15 1.399(2) .
C16 C17 1.399(2) .
C15 H15 0.9500 .
C8 C3 1.412(2) .
C8 C7 1.407(2) .
C25 H25A 0.9800 .
C25 H25B 0.9800 .
C25 H25C 0.9800 .
C25 C24 1.527(2) .
C7 H7 0.9500 .
C7 C6 1.372(2) .
C17 H17 0.9500 .
C17 C18 1.364(2) .
C19 H19A 0.9900 .
C19 H19B 0.9900 .
C19 C20 1.522(2) .
C18 H18 0.9500 .
C21 H21A 0.9900 .
C21 H21B 0.9900 .
C21 C20 1.527(2) .
C20 H20A 0.9900 .
C20 H20B 0.9900 .
C13 H13 0.9500 .
C23 H23A 0.9900 .
C23 H23B 0.9900 .
C23 C24 1.524(2) .
C6 H6 0.9500 .
C24 H24A 0.9900 .
C24 H24B 0.9900 .
O1 H1A 0.819(15) .
O1 H1B 0.813(15) .
C1 S2 1.7403(15) 3_557
